data_4336237
loop_
_publ_author_name
'Aaron J. Rosenbaum'
'Douglas H. Juers'
'Marcus A. Juhasz'

_publ_contact_author_address
;
Whitman College
Department of Chemistry
345 Boyer Ave
Walla Walla, WA 99362
;
_publ_contact_author_email juhaszma@whitman.edu
_publ_contact_author_name 'Marcus A. Juhasz'
_publ_contact_author_phone 509-527-5207
_publ_section_title
;
 Copper-Promoted Cyanation of a Boron Cluster: Synthesis, X-ray Structure,
 and Reactivity of 12-CN-closo-CHB11H10-
;
_journal_name_full 'Inorganic Chemistry'
_journal_page_first 10717
_journal_page_last 10719
_journal_paper_doi 10.1021/ic4015306
_journal_volume 52
_journal_year 2013
_chemical_absolute_configuration unk
_chemical_formula_moiety 'C2 H11 B11 N, C8 H20 N'
_chemical_formula_sum 'C10 H31 B11 N2'
_chemical_formula_weight 298.44
_chemical_name_systematic 'tetraethylammonium 12-cyano-1-carba-closo-dodecaborate (Et4NCB11H11CN)'
_space_group_crystal_system monoclinic
_space_group_IT_number 4
_space_group_name_Hall 'P 2yb'
_space_group_name_H-M_alt 'P 1 21 1'
_symmetry_space_group_name_Hall 'P 2yb'
_symmetry_space_group_name_H-M 'P 1 21 1'
_atom_sites_solution_primary iterative
_audit_creation_date 2013-06-18
_audit_creation_method
;
  Olex2 1.2
  (compiled Apr 23 2013 17:54:37, GUI svn.r4466)
;
_cell_angle_alpha 90
_cell_angle_beta 91.0290(18)
_cell_angle_gamma 90
_cell_formula_units_Z 2
_cell_length_a 8.85709(18)
_cell_length_b 10.5712(2)
_cell_length_c 10.0588(2)
_cell_measurement_reflns_used 6916
_cell_measurement_temperature 298(1)
_cell_measurement_theta_max 66.9557
_cell_measurement_theta_min 4.1786
_cell_volume 941.65(3)
_computing_cell_refinement
;
CrysAlisPro, Agilent Technologies,
Version 1.171.35.21 (release 20-01-2012 CrysAlis171 .NET)
(compiled Jan 23 2012,18:06:46)
;
_computing_data_collection
;
CrysAlisPro, Agilent Technologies,
Version 1.171.35.21 (release 20-01-2012 CrysAlis171 .NET)
(compiled Jan 23 2012,18:06:46)
;
_computing_data_reduction
;
CrysAlisPro, Agilent Technologies,
Version 1.171.35.21 (release 20-01-2012 CrysAlis171 .NET)
(compiled Jan 23 2012,18:06:46)
;
_computing_molecular_graphics
;
O. V. Dolomanov, L. J. Bourhis, R. J. Gildea, J. A. K. Howard and H. Puschmann,
OLEX2: a complete structure solution, refinement and analysis program.
J. Appl. Cryst. (2009). 42, 339-341.
;
_computing_publication_material
;
O. V. Dolomanov, L. J. Bourhis, R. J. Gildea, J. A. K. Howard and H. Puschmann,
OLEX2: a complete structure solution, refinement and analysis program.
J. Appl. Cryst. (2009). 42, 339-341.
;
_computing_structure_refinement
;
olex2.refine (L.J. Bourhis, O.V. Dolomanov, R.J. Gildea, J.A.K. Howard,
H. Puschmann, in preparation, 2011)
;
_computing_structure_solution
;
olex2.solve (L.J. Bourhis, O.V. Dolomanov, R.J. Gildea, J.A.K. Howard,
H. Puschmann, in preparation, 2011)
;
_diffrn_ambient_temperature 298(1)
_diffrn_detector_area_resol_mean 8.3552
_diffrn_measured_fraction_theta_full 1.0000
_diffrn_measured_fraction_theta_max 1.0000
_diffrn_measurement_details
;
  1 omega -107.00  -81.00   1.0000    8.0000
omega____ theta____ kappa____ phi______ frames
    -      -43.3121  -99.0000    0.0000 26

  2 omega   23.00  115.00   1.0000    8.0000
omega____ theta____ kappa____ phi______ frames
    -       43.3121   57.0000 -150.0000 92

  3 omega   20.00   66.00   1.0000    8.0000
omega____ theta____ kappa____ phi______ frames
    -       43.3121   57.0000  150.0000 46

  4 omega  -32.00   68.00   1.0000    8.0000
omega____ theta____ kappa____ phi______ frames
    -       43.3121  -37.0000  -90.0000 100

  5 omega  -22.00   62.00   1.0000    8.0000
omega____ theta____ kappa____ phi______ frames
    -       43.3121  -57.0000   60.0000 84

  6 omega -167.00  -77.00   1.0000   27.8000
omega____ theta____ kappa____ phi______ frames
    -      -95.0000  -64.0000  117.0000 90

  7 omega -160.00  -98.00   1.0000   27.8000
omega____ theta____ kappa____ phi______ frames
    -      -95.0000  -45.0000   60.0000 62

  8 omega  -89.00  -62.00   1.0000   27.8000
omega____ theta____ kappa____ phi______ frames
    -      -95.0000  -73.0000  162.0000 27

  9 omega -147.00  -62.00   1.0000   27.8000
omega____ theta____ kappa____ phi______ frames
    -      -95.0000  -77.0000 -150.0000 85

 10 omega -126.00 -100.00   1.0000   27.8000
omega____ theta____ kappa____ phi______ frames
    -      -95.0000   15.0000    0.0000 26

 11 omega -170.00 -127.00   1.0000   27.8000
omega____ theta____ kappa____ phi______ frames
    -      -95.0000  -73.0000  162.0000 43

 12 omega  -91.00  -61.00   1.0000   27.8000
omega____ theta____ kappa____ phi______ frames
    -      -95.0000  -77.0000  150.0000 30

 13 omega  -86.00  -60.00   1.0000   27.8000
omega____ theta____ kappa____ phi______ frames
    -      -95.0000   15.0000    0.0000 26

 14 omega -166.00 -101.00   1.0000   27.8000
omega____ theta____ kappa____ phi______ frames
    -      -95.0000  -66.0000  175.0000 65

 15 omega  -96.00  -67.00   1.0000   27.8000
omega____ theta____ kappa____ phi______ frames
    -      -95.0000  -66.0000  175.0000 29

 16 omega   47.00   74.00   1.0000   27.8000
omega____ theta____ kappa____ phi______ frames
    -      109.0000  -45.0000   90.0000 27

 17 omega   79.00  178.00   1.0000   27.8000
omega____ theta____ kappa____ phi______ frames
    -      109.0000   30.0000  -30.0000 99

 18 omega   38.00   77.00   1.0000   27.8000
omega____ theta____ kappa____ phi______ frames
    -      109.0000  -45.0000  -60.0000 39

 19 omega   35.00   67.00   1.0000   27.8000
omega____ theta____ kappa____ phi______ frames
    -      109.0000  -30.0000   60.0000 32

 20 omega   44.00  100.00   1.0000   27.8000
omega____ theta____ kappa____ phi______ frames
    -      109.0000  -94.0000   90.0000 56

 21 omega   36.00   69.00   1.0000   27.8000
omega____ theta____ kappa____ phi______ frames
    -      109.0000  -30.0000  -30.0000 33

 22 omega   33.00   67.00   1.0000   27.8000
omega____ theta____ kappa____ phi______ frames
    -      109.0000  -30.0000   30.0000 34

 23 omega -120.00  -73.00   1.0000    8.0000
omega____ theta____ kappa____ phi______ frames
    -      -43.3121 -125.0000    0.0000 47

 24 omega  -99.00   -2.00   1.0000    8.0000
omega____ theta____ kappa____ phi______ frames
    -      -43.3121  125.0000 -180.0000 97

 25 omega   16.00  116.00   1.0000    8.0000
omega____ theta____ kappa____ phi______ frames
    -       43.3121   57.0000  -60.0000 100

 26 omega   10.00  122.00   1.0000    8.0000
omega____ theta____ kappa____ phi______ frames
    -       43.3121   77.0000  120.0000 112

 27 omega    2.00   99.00   1.0000    8.0000
omega____ theta____ kappa____ phi______ frames
    -       43.3121 -125.0000   60.0000 97

 28 omega   10.00  122.00   1.0000    8.0000
omega____ theta____ kappa____ phi______ frames
    -       43.3121   77.0000   30.0000 112

 29 omega -173.00  -62.00   1.0000   27.8000
omega____ theta____ kappa____ phi______ frames
    -      -95.0000  -76.0000  -49.0000 111

 30 omega -174.00  -61.00   1.0000   27.8000
omega____ theta____ kappa____ phi______ frames
    -      -95.0000  -77.0000 -130.0000 113

 31 omega -174.00  -61.00   1.0000   27.8000
omega____ theta____ kappa____ phi______ frames
    -      -95.0000  -77.0000   90.0000 113

 32 omega -171.00  -63.00   1.0000   27.8000
omega____ theta____ kappa____ phi______ frames
    -      -95.0000  -70.0000  -22.0000 108

 33 omega -171.00  -63.00   1.0000   27.8000
omega____ theta____ kappa____ phi______ frames
    -      -95.0000  -72.0000   39.0000 108

 34 omega -170.00  -64.00   1.0000   27.8000
omega____ theta____ kappa____ phi______ frames
    -      -95.0000  -67.0000    5.0000 106

 35 omega -174.00  -61.00   1.0000   27.8000
omega____ theta____ kappa____ phi______ frames
    -      -95.0000  -77.0000  -90.0000 113

 36 omega -171.00  -63.00   1.0000   27.8000
omega____ theta____ kappa____ phi______ frames
    -      -95.0000  -70.0000  174.0000 108

 37 omega   24.00  109.00   1.0000   27.8000
omega____ theta____ kappa____ phi______ frames
    -      109.0000  -94.0000 -180.0000 85

 38 omega   24.00  109.00   1.0000   27.8000
omega____ theta____ kappa____ phi______ frames
    -      109.0000  -94.0000 -120.0000 85

 39 omega   24.00  109.00   1.0000   27.8000
omega____ theta____ kappa____ phi______ frames
    -      109.0000  -94.0000  -30.0000 85

 40 omega   32.00   69.00   1.0000   27.8000
omega____ theta____ kappa____ phi______ frames
    -      109.0000  -30.0000 -120.0000 37

 41 omega   16.00  110.00   1.0000    8.0000
omega____ theta____ kappa____ phi______ frames
    -       43.3121   57.0000    0.0000 94
;
_diffrn_measurement_device_type 'Xcalibur, Onyx, Nova'
_diffrn_measurement_method '\w scans'
_diffrn_orient_matrix_UB_11 -0.0071857000
_diffrn_orient_matrix_UB_12 0.0709917000
_diffrn_orient_matrix_UB_13 -0.1336857000
_diffrn_orient_matrix_UB_21 0.1609949000
_diffrn_orient_matrix_UB_22 -0.0452718000
_diffrn_orient_matrix_UB_23 -0.0307593000
_diffrn_orient_matrix_UB_31 -0.0655844000
_diffrn_orient_matrix_UB_32 -0.1189734000
_diffrn_orient_matrix_UB_33 -0.0680619000
_diffrn_radiation_monochromator mirror
_diffrn_radiation_type 'Cu K\a'
_diffrn_radiation_wavelength 1.5418
_diffrn_reflns_av_R_equivalents 0.0822
_diffrn_reflns_av_unetI/netI 0.0446
_diffrn_reflns_limit_h_max 10
_diffrn_reflns_limit_h_min -10
_diffrn_reflns_limit_k_max 12
_diffrn_reflns_limit_k_min -12
_diffrn_reflns_limit_l_max 12
_diffrn_reflns_limit_l_min -12
_diffrn_reflns_number 17648
_diffrn_reflns_theta_full 67.0677
_diffrn_reflns_theta_max 67.07
_diffrn_reflns_theta_min 4.40
_diffrn_source 'Nova (Cu) x-ray Source'
_exptl_absorpt_coefficient_mu 0.366
_exptl_absorpt_correction_T_max 1.00000
_exptl_absorpt_correction_T_min 0.66741
_exptl_absorpt_correction_type multi-scan
_exptl_absorpt_process_details
;
CrysAlisPro, Agilent Technologies,
Version 1.171.35.21 (release 20-01-2012 CrysAlis171 .NET)
(compiled Jan 23 2012,18:06:46)
empirical absorption correction using spherical harmonics,
 implemented in SCALE3 ABSPACK scaling algorithm.
;
_exptl_crystal_colour 'clear colourless'
_exptl_crystal_colour_lustre clear
_exptl_crystal_colour_primary colourless
_exptl_crystal_density_diffrn 1.0520
_exptl_crystal_description prism
_exptl_crystal_F_000 320.6550
_exptl_crystal_preparation 'Rxn of 12-I-CB11H11 with CuCN in DMF using microwave irradiation.'
_exptl_crystal_recrystallization_method 'Slow evaporation of a saturated solution of compound in acetonitrile/water'
_exptl_crystal_size_max 0.12
_exptl_crystal_size_mid 0.06
_exptl_crystal_size_min 0.02
_refine_diff_density_max 0.1112
_refine_diff_density_min -0.1656
_refine_diff_density_rms 0.0304
_refine_ls_d_res_high 0.8371
_refine_ls_d_res_low 10.0572
_refine_ls_goodness_of_fit_ref 0.9778
_refine_ls_hydrogen_treatment mixed
_refine_ls_matrix_type full
_refine_ls_number_constraints 50
_refine_ls_number_parameters 211
_refine_ls_number_reflns 3366
_refine_ls_number_restraints 0
_refine_ls_restrained_S_all 0.9778
_refine_ls_R_factor_all 0.0577
_refine_ls_R_factor_gt 0.0503
_refine_ls_shift/su_max 0.0002
_refine_ls_shift/su_mean 0.0000
_refine_ls_structure_factor_coef Fsqd
_refine_ls_weighting_details 'w=1/[\s^2^(Fo^2^)+(0.1P)^2^] where P=(Fo^2^+2Fc^2^)/3'
_refine_ls_weighting_scheme calc
_refine_ls_wR_factor_ref 0.1446
_reflns_Friedel_coverage 1.000
_reflns_limit_h_max 10
_reflns_limit_h_min -10
_reflns_limit_k_max 12
_reflns_limit_k_min -12
_reflns_limit_l_max 12
_reflns_limit_l_min -11
_reflns_number_gt 2924
_reflns_number_total 3366
_reflns_threshold_expression I>=2u(I)
_cod_data_source_file ic4015306_si_001.cif
_cod_data_source_block AR-065c
_cod_database_code 4336237
_cod_database_fobs_code 4336237
_chemical_oxdiff_formula C10N2B11H31
_reflns_odcompleteness_completeness 100.00
_reflns_odcompleteness_iscentric 1
_reflns_odcompleteness_theta 66.97
_olex2_refinement_description
;
;

loop_
_space_group_symop_id
_space_group_symop_operation_xyz
1 x,y,z
2 -x,y+1/2,-z

loop_
_atom_site_label
_atom_site_type_symbol
_atom_site_fract_x
_atom_site_fract_y
_atom_site_fract_z
_atom_site_U_iso_or_equiv
_atom_site_adp_type
_atom_site_occupancy
_atom_site_refinement_flags_posn
N2 N 1.00075(18) 0.55676(15) 0.24783(16) 0.0411(4) Uani 1.000000 .
C7 C 1.1474(2) 0.5248(2) 0.3209(2) 0.0530(5) Uani 1.000000 .
H7a H 1.1363(2) 0.5459(2) 0.4140(2) 0.0636(6) Uiso 1.000000 R
H7b H 1.1634(2) 0.4342(2) 0.3153(2) 0.0636(6) Uiso 1.000000 R
C5 C 0.9672(3) 0.6977(2) 0.2571(2) 0.0539(5) Uani 1.000000 .
H5a H 1.0472(3) 0.7434(2) 0.2133(2) 0.0646(6) Uiso 1.000000 R
H5b H 0.8740(3) 0.7147(2) 0.2082(2) 0.0646(6) Uiso 1.000000 R
C4 C 0.7212(2) 0.4942(2) 0.2514(3) 0.0617(6) Uani 1.000000 .
H4a H 0.7206(6) 0.4647(18) 0.1611(7) 0.0926(9) Uiso 1.000000 GR
H4b H 0.6507(4) 0.4456(15) 0.3017(12) 0.0926(9) Uiso 1.000000 GR
H4c H 0.6928(9) 0.5818(3) 0.2531(18) 0.0926(9) Uiso 1.000000 GR
B7 B 0.6079(3) 0.6088(2) 0.8904(2) 0.0533(6) Uani 1.000000 .
H7 H 0.6655(3) 0.6496(2) 0.9781(2) 0.0639(7) Uiso 1.000000 R
C3 C 0.8780(2) 0.4790(2) 0.3116(2) 0.0524(5) Uani 1.000000 .
H3a H 0.9061(2) 0.3905(2) 0.3065(2) 0.0629(6) Uiso 1.000000 R
H3b H 0.8743(2) 0.5014(2) 0.4050(2) 0.0629(6) Uiso 1.000000 R
B4 B 0.4000(3) 0.6427(2) 0.6715(3) 0.0537(6) Uani 1.000000 .
H4 H 0.3200(3) 0.7048(2) 0.6179(3) 0.0644(7) Uiso 1.000000 R
C8 C 1.2864(3) 0.5908(2) 0.2706(3) 0.0628(6) Uani 1.000000 .
H8a H 1.3043(13) 0.5649(14) 0.1807(7) 0.0943(9) Uiso 1.000000 GR
H8b H 1.2715(9) 0.6807(2) 0.2732(18) 0.0943(9) Uiso 1.000000 GR
H8c H 1.3720(5) 0.5686(14) 0.3257(12) 0.0943(9) Uiso 1.000000 GR
C9 C 1.0112(3) 0.5288(2) 0.1001(2) 0.0596(6) Uani 1.000000 .
H9a H 0.9161(3) 0.5517(2) 0.0572(2) 0.0716(7) Uiso 1.000000 R
H9b H 1.0889(3) 0.5823(2) 0.0631(2) 0.0716(7) Uiso 1.000000 R
B6 B 0.4725(3) 0.3916(2) 0.7642(3) 0.0547(6) Uani 1.000000 .
H6 H 0.4395(3) 0.2915(2) 0.7707(3) 0.0657(7) Uiso 1.000000 R
B12 B 0.7011(2) 0.5776(2) 0.7403(2) 0.0475(5) Uani 1.000000 .
B9 B 0.5744(3) 0.5993(2) 0.6040(2) 0.0513(6) Uani 1.000000 .
H9 H 0.6103(3) 0.6337(2) 0.5063(2) 0.0615(7) Uiso 1.000000 R
B11 B 0.6406(3) 0.4493(2) 0.8381(2) 0.0510(6) Uani 1.000000 .
H11 H 0.7197(3) 0.3867(2) 0.8920(2) 0.0613(7) Uiso 1.000000 R
B5 B 0.4314(3) 0.4839(3) 0.6203(3) 0.0576(6) Uani 1.000000 .
H5 H 0.3714(3) 0.4432(3) 0.5337(3) 0.0691(7) Uiso 1.000000 R
C1 C 0.3518(2) 0.5167(2) 0.7685(2) 0.0578(6) Uani 1.000000 .
H1 H 0.2309(2) 0.4956(2) 0.7782(2) 0.0694(7) Uiso 1.000000 R
N1 N 0.9985(3) 0.6187(4) 0.7182(4) 0.1239(13) Uani 1.000000 .
C6 C 0.9525(4) 0.7495(3) 0.3951(3) 0.0794(8) Uani 1.000000 .
H6a H 0.935(3) 0.8391(5) 0.3906(3) 0.1191(12) Uiso 1.000000 GR
H6b H 0.8692(19) 0.7093(18) 0.4379(10) 0.1191(12) Uiso 1.000000 GR
H6c H 1.0438(12) 0.733(2) 0.4451(9) 0.1191(12) Uiso 1.000000 GR
B8 B 0.5673(3) 0.7014(2) 0.7453(3) 0.0502(5) Uani 1.000000 .
H8 H 0.5987(3) 0.8019(2) 0.7392(3) 0.0602(6) Uiso 1.000000 R
B10 B 0.6202(3) 0.4436(2) 0.6614(3) 0.0523(6) Uani 1.000000 .
H10 H 0.6859(3) 0.3775(2) 0.6008(3) 0.0628(7) Uiso 1.000000 R
B3 B 0.4196(3) 0.6473(2) 0.8470(3) 0.0559(6) Uani 1.000000 .
H3 H 0.3518(3) 0.7121(2) 0.9071(3) 0.0671(7) Uiso 1.000000 R
C10 C 1.0465(4) 0.3921(3) 0.0662(3) 0.0871(9) Uani 1.000000 .
H10a H 1.054(3) 0.3831(6) -0.0285(4) 0.1306(14) Uiso 1.000000 GR
H10b H 1.1407(15) 0.3682(9) 0.108(2) 0.1306(14) Uiso 1.000000 GR
H10c H 0.9675(16) 0.3384(4) 0.098(2) 0.1306(14) Uiso 1.000000 GR
B2 B 0.4655(3) 0.4936(3) 0.9040(3) 0.0584(6) Uani 1.000000 .
H2 H 0.4279(3) 0.4593(3) 1.0012(3) 0.0701(7) Uiso 1.000000 R
C2 C 0.8726(3) 0.6031(3) 0.7274(3) 0.0717(7) Uani 1.000000 .

loop_
_atom_site_aniso_label
_atom_site_aniso_U_11
_atom_site_aniso_U_22
_atom_site_aniso_U_33
_atom_site_aniso_U_12
_atom_site_aniso_U_13
_atom_site_aniso_U_23
N2 0.0485(8) 0.0349(8) 0.0395(8) 0.0025(6) -0.0052(6) 0.0027(5)
C7 0.0506(11) 0.0516(12) 0.0565(11) 0.0053(9) -0.0111(8) 0.0065(9)
C5 0.0584(12) 0.0368(10) 0.0664(13) 0.0053(10) 0.0006(10) 0.0067(9)
C4 0.0509(12) 0.0578(14) 0.0762(15) -0.0056(10) -0.0079(10) 0.0013(12)
B7 0.0602(13) 0.0505(14) 0.0488(12) 0.0031(11) -0.0088(10) -0.0047(11)
C3 0.0563(11) 0.0446(11) 0.0563(12) -0.0064(9) -0.0033(9) 0.0097(9)
B4 0.0448(11) 0.0499(14) 0.0659(15) 0.0046(10) -0.0097(10) 0.0082(11)
C8 0.0518(12) 0.0645(15) 0.0721(15) -0.0027(10) -0.0031(10) -0.0024(12)
C9 0.0667(13) 0.0678(15) 0.0443(11) 0.0005(11) -0.0036(9) -0.0069(10)
B6 0.0618(15) 0.0411(12) 0.0611(14) -0.0049(11) -0.0035(11) 0.0038(11)
B12 0.0419(11) 0.0442(12) 0.0560(13) 0.0020(9) -0.0057(9) 0.0051(9)
B9 0.0486(12) 0.0538(14) 0.0512(13) -0.0003(10) -0.0024(9) 0.0101(11)
B11 0.0558(13) 0.0461(13) 0.0510(13) 0.0082(10) -0.0059(10) 0.0060(10)
B5 0.0597(14) 0.0539(14) 0.0585(14) -0.0070(12) -0.0153(11) 0.0001(11)
C1 0.0473(11) 0.0558(13) 0.0703(14) -0.0041(10) 0.0005(9) 0.0077(10)
N1 0.0480(14) 0.147(3) 0.176(3) -0.0044(16) -0.0018(15) 0.030(3)
C6 0.090(2) 0.0601(15) 0.0883(19) -0.0026(14) 0.0154(15) -0.0248(14)
B8 0.0475(12) 0.0381(11) 0.0646(14) -0.0005(9) -0.0069(10) 0.0027(10)
B10 0.0563(13) 0.0455(13) 0.0552(14) 0.0064(10) -0.0005(10) -0.0029(10)
B3 0.0558(14) 0.0509(14) 0.0613(15) 0.0096(11) 0.0070(11) 0.0003(11)
C10 0.090(2) 0.084(2) 0.0876(19) 0.0056(16) -0.0016(15) -0.0441(17)
B2 0.0677(15) 0.0561(15) 0.0518(13) 0.0006(12) 0.0083(11) 0.0045(11)
C2 0.0482(14) 0.0735(18) 0.0933(18) 0.0030(12) -0.0037(11) 0.0122(14)

loop_
_atom_type_symbol
_atom_type_scat_dispersion_real
_atom_type_scat_dispersion_imag
_atom_type_scat_source
_atom_type_scat_dispersion_source
H 0.00000 0.00000 'International Tables Volume C Table 6.1.1.4 (pp. 500-502)' 'Henke, Gullikson and Davis, At. Data and Nucl. Data Tables, 1993, 54, 2'
C 0.01920 0.00962 'International Tables Volume C Table 6.1.1.4 (pp. 500-502)' 'Henke, Gullikson and Davis, At. Data and Nucl. Data Tables, 1993, 54, 2'
B 0.00963 0.00408 'International Tables Volume C Table 6.1.1.4 (pp. 500-502)' 'Henke, Gullikson and Davis, At. Data and Nucl. Data Tables, 1993, 54, 2'
N 0.03256 0.01839 'International Tables Volume C Table 6.1.1.4 (pp. 500-502)' 'Henke, Gullikson and Davis, At. Data and Nucl. Data Tables, 1993, 54, 2'

loop_
_geom_angle_atom_site_label_1
_geom_angle_atom_site_label_2
_geom_angle_atom_site_label_3
_geom_angle
C5 N2 C7 110.72(16)
C3 N2 C7 106.79(15)
C3 N2 C5 111.27(17)
C9 N2 C7 111.29(16)
C9 N2 C5 105.40(16)
C9 N2 C3 111.44(16)
C8 C7 N2 115.52(18)
C6 C5 N2 115.7(2)
B11 B7 B12 59.46(13)
B8 B7 B12 59.67(14)
B8 B7 B11 107.86(17)
B3 B7 B12 106.66(17)
B3 B7 B11 107.55(18)
B3 B7 B8 59.78(14)
B2 B7 B12 106.51(17)
B2 B7 B11 59.44(15)
B2 B7 B8 107.97(17)
B2 B7 B3 60.21(15)
C4 C3 N2 115.70(17)
B5 B4 B9 59.97(15)
C1 B4 B9 104.32(17)
C1 B4 B5 58.15(15)
B8 B4 B9 61.04(14)
B8 B4 B5 108.67(17)
B8 B4 C1 104.55(17)
B3 B4 B9 108.69(17)
B3 B4 B5 107.53(18)
B3 B4 C1 58.24(15)
B3 B4 B8 60.17(15)
C10 C9 N2 114.9(2)
B5 B6 B11 108.20(18)
C1 B6 B11 104.27(18)
C1 B6 B5 58.28(15)
B10 B6 B11 60.72(15)
B10 B6 B5 59.76(15)
B10 B6 C1 104.15(17)
B2 B6 B11 59.75(15)
B2 B6 B5 107.58(19)
B2 B6 C1 58.44(15)
B2 B6 B10 108.15(18)
B9 B12 B7 109.74(16)
B11 B12 B7 61.02(15)
B11 B12 B9 109.67(17)
B8 B12 B7 60.82(14)
B8 B12 B9 60.63(14)
B8 B12 B11 110.03(17)
B10 B12 B7 109.99(18)
B10 B12 B9 60.71(14)
B10 B12 B11 60.67(14)
B10 B12 B8 109.83(16)
C2 B12 B7 120.9(2)
C2 B12 B9 121.4(2)
C2 B12 B11 119.24(19)
C2 B12 B8 122.1(2)
C2 B12 B10 119.5(2)
B12 B9 B4 106.50(17)
B5 B9 B4 60.57(15)
B5 B9 B12 106.47(17)
B8 B9 B4 59.47(14)
B8 B9 B12 59.58(14)
B8 B9 B5 107.91(18)
B10 B9 B4 108.11(18)
B10 B9 B12 59.59(14)
B10 B9 B5 59.58(15)
B10 B9 B8 108.08(17)
B6 B11 B7 108.08(17)
B12 B11 B7 59.52(14)
B12 B11 B6 107.12(17)
B10 B11 B7 108.10(16)
B10 B11 B6 59.88(15)
B10 B11 B12 59.82(14)
B2 B11 B7 59.41(15)
B2 B11 B6 60.51(16)
B2 B11 B12 106.53(17)
B2 B11 B10 108.09(18)
B6 B5 B4 108.25(19)
B9 B5 B4 59.46(15)
B9 B5 B6 108.53(18)
C1 B5 B4 58.86(15)
C1 B5 B6 58.63(15)
C1 B5 B9 104.48(18)
B10 B5 B4 108.21(18)
B10 B5 B6 59.88(15)
B10 B5 B9 60.80(14)
B10 B5 C1 104.51(18)
B6 C1 B4 115.32(18)
B5 C1 B4 62.99(16)
B5 C1 B6 63.10(15)
B3 C1 B4 62.74(16)
B3 C1 B6 115.28(18)
B3 C1 B5 115.27(18)
B2 C1 B4 114.83(18)
B2 C1 B6 62.91(15)
B2 C1 B5 115.23(18)
B2 C1 B3 62.79(16)
B4 B8 B7 107.88(18)
B12 B8 B7 59.51(14)
B12 B8 B4 106.68(18)
B9 B8 B7 108.01(17)
B9 B8 B4 59.49(15)
B9 B8 B12 59.79(14)
B3 B8 B7 59.42(14)
B3 B8 B4 60.28(15)
B3 B8 B12 106.25(17)
B3 B8 B9 107.56(17)
B12 B10 B6 106.50(18)
B9 B10 B6 107.97(18)
B9 B10 B12 59.70(13)
B11 B10 B6 59.40(15)
B11 B10 B12 59.51(14)
B11 B10 B9 107.94(17)
B5 B10 B6 60.36(15)
B5 B10 B12 106.59(18)
B5 B10 B9 59.62(15)
B5 B10 B11 107.63(18)
B4 B3 B7 108.39(18)
C1 B3 B7 104.68(18)
C1 B3 B4 59.02(15)
B8 B3 B7 60.80(14)
B8 B3 B4 59.54(14)
B8 B3 C1 104.65(18)
B2 B3 B7 59.82(15)
B2 B3 B4 108.42(18)
B2 B3 C1 58.71(14)
B2 B3 B8 108.47(18)
B6 B2 B7 108.85(18)
B11 B2 B7 61.15(15)
B11 B2 B6 59.74(15)
C1 B2 B7 104.65(18)
C1 B2 B6 58.65(15)
C1 B2 B11 104.42(17)
B3 B2 B7 59.97(15)
B3 B2 B6 108.21(18)
B3 B2 B11 108.71(18)
B3 B2 C1 58.51(15)
N1 C2 B12 178.3(3)

loop_
_geom_bond_atom_site_label_1
_geom_bond_atom_site_label_2
_geom_bond_distance
N2 C7 1.519(2)
N2 C5 1.523(2)
N2 C3 1.514(3)
N2 C9 1.520(3)
C7 C8 1.510(3)
C5 C6 1.500(4)
C4 C3 1.514(3)
B7 B12 1.765(4)
B7 B11 1.791(4)
B7 B8 1.788(4)
B7 B3 1.763(4)
B7 B2 1.760(4)
B4 B9 1.759(4)
B4 B5 1.779(4)
B4 C1 1.709(3)
B4 B8 1.758(3)
B4 B3 1.772(4)
C9 C10 1.519(4)
B6 B11 1.761(4)
B6 B5 1.778(4)
B6 C1 1.702(4)
B6 B10 1.769(4)
B6 B2 1.774(4)
B12 B9 1.771(3)
B12 B11 1.764(3)
B12 B8 1.768(3)
B12 B10 1.769(4)
B12 C2 1.550(3)
B9 B5 1.768(4)
B9 B8 1.786(4)
B9 B10 1.789(3)
B11 B10 1.784(4)
B11 B2 1.761(4)
B5 C1 1.696(4)
B5 B10 1.767(4)
C1 B3 1.695(4)
C1 B2 1.698(3)
N1 C2 1.133(4)
B8 B3 1.770(4)
B3 B2 1.767(4)
